data_4032567
loop_
_publ_author_name
'Chong, Kam-Weng'
'Hong, Fong-Jiao'
'Thomas, Noel F.'
'Low, Yun-Yee'
'Kam, Toh-Seok'

_publ_section_title
;
 Electrochemically Mediated Oxidative Transformations of Substituted
 4-Methoxystilbenes: Effect of Ortho-Substituted Nucleophilic Groups.
;
_journal_issue 12
_journal_name_full 'The Journal of organic chemistry'
_journal_page_first 6172
_journal_page_last 6191
_journal_paper_doi 10.1021/acs.joc.7b00753
_journal_volume 82
_journal_year 2017
_chemical_formula_moiety 'C36 H36 N2 O8'
_chemical_formula_sum 'C36 H36 N2 O8'
_chemical_formula_weight 624.67
_chemical_melting_point 252.0(10)
_space_group_crystal_system monoclinic
_space_group_IT_number 14
_space_group_name_Hall '-P 2yn'
_space_group_name_H-M_alt 'P 1 21/n 1'
_symmetry_space_group_name_Hall '-P 2yn'
_symmetry_space_group_name_H-M 'P 1 21/n 1'
_atom_sites_solution_hydrogens geom
_audit_creation_method SHELXL-2014/7
_cell_angle_alpha 90
_cell_angle_beta 100.576(3)
_cell_angle_gamma 90
_cell_formula_units_Z 2
_cell_length_a 9.2055(3)
_cell_length_b 8.1914(2)
_cell_length_c 20.5255(5)
_cell_measurement_reflns_used 3215
_cell_measurement_temperature 144(1)
_cell_measurement_theta_max 73.5130
_cell_measurement_theta_min 5.8100
_cell_volume 1521.45(7)
_computing_cell_refinement 'CrysAlisPro 1.171.38.43 (Rigaku OD, 2015)'
_computing_data_collection 'CrysAlisPro 1.171.38.43 (Rigaku OD, 2015)'
_computing_data_reduction 'CrysAlisPro 1.171.38.43 (Rigaku OD, 2015)'
_computing_molecular_graphics 'X-SEED (Barbour, 2001)'
_computing_publication_material 'enCIFer (Allen, et. al., J. Applied Cryst., 37, 335-338, 2004)'
_computing_structure_refinement 'SHELXL-2014/7 (Sheldrick, 2014)'
_computing_structure_solution 'SHELXS97 (Sheldrick, 2008)'
_diffrn_ambient_temperature 144(1)
_diffrn_detector_area_resol_mean 5.2020
_diffrn_measured_fraction_theta_full 0.997
_diffrn_measured_fraction_theta_max 0.960
_diffrn_measurement_device_type 'SuperNova, Dual, Cu at zero, Atlas'
_diffrn_measurement_method '\w scans'
_diffrn_radiation_type CuK\a
_diffrn_radiation_wavelength 1.54184
_diffrn_reflns_av_R_equivalents 0.0273
_diffrn_reflns_av_unetI/netI 0.0316
_diffrn_reflns_Laue_measured_fraction_full 0.997
_diffrn_reflns_Laue_measured_fraction_max 0.960
_diffrn_reflns_limit_h_max 11
_diffrn_reflns_limit_h_min -11
_diffrn_reflns_limit_k_max 6
_diffrn_reflns_limit_k_min -9
_diffrn_reflns_limit_l_max 25
_diffrn_reflns_limit_l_min -25
_diffrn_reflns_number 5644
_diffrn_reflns_point_group_measured_fraction_full 0.997
_diffrn_reflns_point_group_measured_fraction_max 0.960
_diffrn_reflns_theta_full 67.684
_diffrn_reflns_theta_max 73.949
_diffrn_reflns_theta_min 4.383
_diffrn_source 'micro-focus sealed X-ray tube'
_exptl_absorpt_coefficient_mu 0.794
_exptl_absorpt_correction_T_max 1.00000
_exptl_absorpt_correction_T_min 0.71326
_exptl_absorpt_correction_type multi-scan
_exptl_absorpt_process_details
;
CrysAlisPro 1.171.38.43 (Rigaku Oxford Diffraction, 2015)
Empirical absorption correction using spherical harmonics,
 implemented in SCALE3 ABSPACK scaling algorithm.
;
_exptl_crystal_colour colorless
_exptl_crystal_density_diffrn 1.364
_exptl_crystal_description block
_exptl_crystal_F_000 660
_exptl_crystal_size_max 0.4
_exptl_crystal_size_mid 0.4
_exptl_crystal_size_min 0.2
_refine_diff_density_max 0.242
_refine_diff_density_min -0.270
_refine_diff_density_rms 0.055
_refine_ls_extinction_method none
_refine_ls_goodness_of_fit_ref 1.043
_refine_ls_hydrogen_treatment constr
_refine_ls_matrix_type full
_refine_ls_number_parameters 211
_refine_ls_number_reflns 2970
_refine_ls_number_restraints 0
_refine_ls_restrained_S_all 1.043
_refine_ls_R_factor_all 0.0489
_refine_ls_R_factor_gt 0.0439
_refine_ls_shift/su_max <0.001
_refine_ls_shift/su_mean <0.001
_refine_ls_structure_factor_coef Fsqd
_refine_ls_weighting_details 'w=1/[\s^2^(Fo^2^)+(0.0704P)^2^+0.3849P] where P=(Fo^2^+2Fc^2^)/3'
_refine_ls_weighting_scheme calc
_refine_ls_wR_factor_gt 0.1161
_refine_ls_wR_factor_ref 0.1227
_reflns_Friedel_coverage 0.000
_reflns_number_gt 2609
_reflns_number_total 2970
_reflns_threshold_expression 'I > 2\s(I)'
_cod_data_source_file jo7b00753_si_013.cif
_cod_data_source_block exp_6093
_cod_depositor_comments
;
The following automatic conversions were performed:

'_chemical_melting_point' value '251-253' was changed to '252.0(10)'
- the average value was taken and precision was estimated.

Automatic conversion script
Id: cif_fix_values 4973 2017-02-22 13:04:09Z antanas 

 Adding full bibliography for 4032566--4032573.cif.
;
_cod_original_cell_volume 1521.46(7)
_cod_database_code 4032567
_shelx_shelxl_version_number 2014/7
_shelx_space_group_comment
;
The symmetry employed for this shelxl refinement is uniquely defined
by the following loop, which should always be used as a source of
symmetry information in preference to the above space-group names.
They are only intended as comments.
;

loop_
_space_group_symop_operation_xyz
'x, y, z'
'-x+1/2, y+1/2, -z+1/2'
'-x, -y, -z'
'x-1/2, -y-1/2, z-1/2'

loop_
_atom_site_label
_atom_site_type_symbol
_atom_site_fract_x
_atom_site_fract_y
_atom_site_fract_z
_atom_site_U_iso_or_equiv
_atom_site_adp_type
_atom_site_occupancy
_atom_site_site_symmetry_order
_atom_site_calc_flag
_atom_site_refinement_flags_posn
_atom_site_refinement_flags_adp
C15 C 1.08088(14) 0.53152(16) 0.00730(6) 0.0232(3) Uani 1 1 d . .
H15 H 1.0784 0.6469 -0.0055 0.028 Uiso 1 1 calc R U
C22 C 0.7753(2) 0.3702(2) 0.27249(7) 0.0423(4) Uani 1 1 d . .
H22A H 0.8696 0.3510 0.2603 0.063 Uiso 1 1 calc R U
H22B H 0.7779 0.3339 0.3172 0.063 Uiso 1 1 calc R U
H22C H 0.7533 0.4848 0.2695 0.063 Uiso 1 1 calc R U
C1A C 0.72814(15) 0.43813(17) 0.06702(6) 0.0241(3) Uani 1 1 d . .
C2A C 0.73696(15) 0.42535(17) 0.13566(6) 0.0254(3) Uani 1 1 d . .
H2A H 0.7969 0.4970 0.1638 0.030 Uiso 1 1 calc R U
C3A C 0.65713(15) 0.30685(17) 0.16217(6) 0.0254(3) Uani 1 1 d . .
C4A C 0.56219(15) 0.20119(17) 0.12061(6) 0.0256(3) Uani 1 1 d . .
C5A C 0.55106(16) 0.21623(18) 0.05238(7) 0.0271(3) Uani 1 1 d . .
H5A H 0.4878 0.1479 0.0241 0.032 Uiso 1 1 calc R U
C6A C 0.63391(16) 0.33276(18) 0.02621(6) 0.0271(3) Uani 1 1 d . .
H6A H 0.6262 0.3404 -0.0195 0.032 Uiso 1 1 calc R U
C7A C 0.82077(15) 0.55931(17) 0.03581(6) 0.0228(3) Uani 1 1 d . .
H7A H 0.7523 0.6295 0.0060 0.027 Uiso 1 1 calc R U
C9A C 1.04678(15) 0.59929(16) 0.12027(6) 0.0239(3) Uani 1 1 d . .
C10A C 1.13790(15) 0.52390(17) 0.08166(6) 0.0243(3) Uani 1 1 d . .
C11A C 1.26867(17) 0.45374(19) 0.11390(7) 0.0304(3) Uani 1 1 d . .
H11A H 1.3310 0.4028 0.0893 0.036 Uiso 1 1 calc R U
C12A C 1.30771(17) 0.4588(2) 0.18281(7) 0.0344(4) Uani 1 1 d . .
H12A H 1.3954 0.4109 0.2039 0.041 Uiso 1 1 calc R U
C13A C 1.21574(18) 0.5352(2) 0.21995(7) 0.0324(3) Uani 1 1 d . .
H13A H 1.2427 0.5393 0.2659 0.039 Uiso 1 1 calc R U
C14A C 1.08421(16) 0.60512(18) 0.18911(7) 0.0281(3) Uani 1 1 d . .
H14A H 1.0218 0.6552 0.2139 0.034 Uiso 1 1 calc R U
C15A C 0.88775(16) 0.83021(18) 0.07942(7) 0.0290(3) Uani 1 1 d . .
C16A C 0.9813(3) 1.0891(2) 0.11420(12) 0.0590(6) Uani 1 1 d . .
H16A H 1.0088 1.1261 0.0738 0.089 Uiso 1 1 calc R U
H16B H 1.0449 1.1382 0.1513 0.089 Uiso 1 1 calc R U
H16C H 0.8807 1.1195 0.1146 0.089 Uiso 1 1 calc R U
C17A C 0.4063(2) -0.0324(2) 0.11071(7) 0.0383(4) Uani 1 1 d . .
H17A H 0.3311 0.0169 0.0780 0.057 Uiso 1 1 calc R U
H17B H 0.3612 -0.1055 0.1377 0.057 Uiso 1 1 calc R U
H17C H 0.4734 -0.0922 0.0890 0.057 Uiso 1 1 calc R U
N1A N 0.91129(13) 0.66598(14) 0.08506(5) 0.0238(3) Uani 1 1 d . .
O3A O 0.66401(12) 0.28258(13) 0.22882(4) 0.0301(3) Uani 1 1 d . .
O4A O 0.48517(12) 0.09179(13) 0.15140(5) 0.0297(3) Uani 1 1 d . .
O15A O 0.78243(14) 0.89287(14) 0.04410(6) 0.0465(3) Uani 1 1 d . .
O16A O 0.99525(13) 0.91452(13) 0.11854(5) 0.0350(3) Uani 1 1 d . .

loop_
_atom_site_aniso_label
_atom_site_aniso_U_11
_atom_site_aniso_U_22
_atom_site_aniso_U_33
_atom_site_aniso_U_23
_atom_site_aniso_U_13
_atom_site_aniso_U_12
C15 0.0290(7) 0.0256(7) 0.0153(6) 0.0014(5) 0.0049(5) 0.0020(5)
C22 0.0576(10) 0.0509(10) 0.0168(6) -0.0021(6) 0.0026(6) -0.0197(8)
C1A 0.0280(7) 0.0258(7) 0.0194(6) 0.0007(5) 0.0062(5) 0.0040(5)
C2A 0.0300(7) 0.0281(7) 0.0178(6) -0.0022(5) 0.0040(5) 0.0006(5)
C3A 0.0307(7) 0.0299(7) 0.0161(6) -0.0001(5) 0.0054(5) 0.0028(5)
C4A 0.0288(7) 0.0274(7) 0.0212(6) 0.0003(5) 0.0057(5) 0.0010(5)
C5A 0.0308(7) 0.0297(7) 0.0201(6) -0.0030(5) 0.0033(5) -0.0002(6)
C6A 0.0325(7) 0.0331(7) 0.0157(6) -0.0011(5) 0.0049(5) 0.0014(6)
C7A 0.0278(6) 0.0259(6) 0.0148(5) -0.0003(5) 0.0040(5) 0.0018(5)
C9A 0.0288(7) 0.0239(7) 0.0187(6) 0.0008(5) 0.0036(5) 0.0005(5)
C10A 0.0301(7) 0.0266(7) 0.0164(6) 0.0009(5) 0.0045(5) 0.0011(5)
C11A 0.0346(8) 0.0372(8) 0.0196(6) 0.0011(5) 0.0053(5) 0.0089(6)
C12A 0.0344(8) 0.0461(9) 0.0208(7) 0.0031(6) 0.0004(6) 0.0105(7)
C13A 0.0390(8) 0.0428(8) 0.0145(6) 0.0002(6) 0.0024(5) 0.0040(6)
C14A 0.0333(7) 0.0324(7) 0.0193(6) -0.0021(5) 0.0067(5) 0.0011(6)
C15A 0.0342(7) 0.0270(7) 0.0245(6) -0.0013(5) 0.0023(6) 0.0023(6)
C16A 0.0649(13) 0.0268(9) 0.0731(14) -0.0028(8) -0.0196(10) 0.0019(8)
C17A 0.0485(9) 0.0412(9) 0.0247(7) -0.0025(6) 0.0060(6) -0.0148(7)
N1A 0.0291(6) 0.0252(6) 0.0171(5) -0.0006(4) 0.0038(4) 0.0017(5)
O3A 0.0391(6) 0.0366(6) 0.0147(4) -0.0004(4) 0.0048(4) -0.0080(4)
O4A 0.0374(6) 0.0316(5) 0.0203(4) -0.0004(4) 0.0058(4) -0.0064(4)
O15A 0.0502(7) 0.0300(6) 0.0502(7) -0.0033(5) -0.0154(6) 0.0103(5)
O16A 0.0396(6) 0.0252(5) 0.0365(6) -0.0014(4) -0.0029(5) 0.0008(4)

loop_
_atom_type_symbol
_atom_type_description
_atom_type_scat_dispersion_real
_atom_type_scat_dispersion_imag
_atom_type_scat_source
C C 0.0181 0.0091 'International Tables Vol C Tables 4.2.6.8 and 6.1.1.4'
H H 0.0000 0.0000 'International Tables Vol C Tables 4.2.6.8 and 6.1.1.4'
N N 0.0311 0.0180 'International Tables Vol C Tables 4.2.6.8 and 6.1.1.4'
O O 0.0492 0.0322 'International Tables Vol C Tables 4.2.6.8 and 6.1.1.4'

loop_
_geom_angle_atom_site_label_1
_geom_angle_atom_site_label_2
_geom_angle_atom_site_label_3
_geom_angle
_geom_angle_site_symmetry_1
_geom_angle_site_symmetry_3
C10A C15 C15 108.79(13) . 3_765
C10A C15 C7A 114.76(11) . 3_765
C15 C15 C7A 111.51(13) 3_765 3_765
C10A C15 H15 107.1 . .
C15 C15 H15 107.1 3_765 .
C7A C15 H15 107.1 3_765 .
O3A C22 H22A 109.5 . .
O3A C22 H22B 109.5 . .
H22A C22 H22B 109.5 . .
O3A C22 H22C 109.5 . .
H22A C22 H22C 109.5 . .
H22B C22 H22C 109.5 . .
C6A C1A C2A 118.32(12) . .
C6A C1A C7A 119.11(11) . .
C2A C1A C7A 122.55(12) . .
C3A C2A C1A 120.66(13) . .
C3A C2A H2A 119.7 . .
C1A C2A H2A 119.7 . .
O3A C3A C2A 124.16(12) . .
O3A C3A C4A 115.24(12) . .
C2A C3A C4A 120.60(12) . .
O4A C4A C5A 125.09(13) . .
O4A C4A C3A 116.20(11) . .
C5A C4A C3A 118.70(13) . .
C6A C5A C4A 120.38(13) . .
C6A C5A H5A 119.8 . .
C4A C5A H5A 119.8 . .
C5A C6A C1A 121.30(12) . .
C5A C6A H6A 119.3 . .
C1A C6A H6A 119.3 . .
N1A C7A C1A 112.80(10) . .
N1A C7A C15 110.90(10) . 3_765
C1A C7A C15 110.75(11) . 3_765
N1A C7A H7A 107.4 . .
C1A C7A H7A 107.4 . .
C15 C7A H7A 107.4 3_765 .
C14A C9A C10A 121.84(13) . .
C14A C9A N1A 122.01(12) . .
C10A C9A N1A 116.12(11) . .
C11A C10A C9A 118.08(12) . .
C11A C10A C15 127.21(12) . .
C9A C10A C15 114.70(12) . .
C10A C11A C12A 120.73(13) . .
C10A C11A H11A 119.6 . .
C12A C11A H11A 119.6 . .
C13A C12A C11A 120.05(14) . .
C13A C12A H12A 120.0 . .
C11A C12A H12A 120.0 . .
C14A C13A C12A 120.42(13) . .
C14A C13A H13A 119.8 . .
C12A C13A H13A 119.8 . .
C13A C14A C9A 118.88(13) . .
C13A C14A H14A 120.6 . .
C9A C14A H14A 120.6 . .
O15A C15A O16A 124.02(13) . .
O15A C15A N1A 124.41(14) . .
O16A C15A N1A 111.57(12) . .
O16A C16A H16A 109.5 . .
O16A C16A H16B 109.5 . .
H16A C16A H16B 109.5 . .
O16A C16A H16C 109.5 . .
H16A C16A H16C 109.5 . .
H16B C16A H16C 109.5 . .
O4A C17A H17A 109.5 . .
O4A C17A H17B 109.5 . .
H17A C17A H17B 109.5 . .
O4A C17A H17C 109.5 . .
H17A C17A H17C 109.5 . .
H17B C17A H17C 109.5 . .
C15A N1A C9A 121.99(12) . .
C15A N1A C7A 117.75(11) . .
C9A N1A C7A 116.82(11) . .
C3A O3A C22 116.76(11) . .
C4A O4A C17A 116.61(11) . .
C15A O16A C16A 115.22(13) . .

loop_
_geom_bond_atom_site_label_1
_geom_bond_atom_site_label_2
_geom_bond_distance
_geom_bond_site_symmetry_2
C15 C10A 1.5214(16) .
C15 C15 1.553(3) 3_765
C15 C7A 1.5652(17) 3_765
C15 H15 0.9800 .
C22 O3A 1.4253(18) .
C22 H22A 0.9600 .
C22 H22B 0.9600 .
C22 H22C 0.9600 .
C1A C6A 1.3901(19) .
C1A C2A 1.4002(17) .
C1A C7A 1.5242(19) .
C2A C3A 1.387(2) .
C2A H2A 0.9300 .
C3A O3A 1.3723(15) .
C3A C4A 1.402(2) .
C4A O4A 1.3674(17) .
C4A C5A 1.3907(18) .
C5A C6A 1.390(2) .
C5A H5A 0.9300 .
C6A H6A 0.9300 .
C7A N1A 1.4733(17) .
C7A C15 1.5653(17) 3_765
C7A H7A 0.9800 .
C9A C14A 1.3924(18) .
C9A C10A 1.3989(19) .
C9A N1A 1.4302(17) .
C10A C11A 1.387(2) .
C11A C12A 1.3946(19) .
C11A H11A 0.9300 .
C12A C13A 1.388(2) .
C12A H12A 0.9300 .
C13A C14A 1.383(2) .
C13A H13A 0.9300 .
C14A H14A 0.9300 .
C15A O15A 1.2128(18) .
C15A O16A 1.3451(17) .
C15A N1A 1.3642(19) .
C16A O16A 1.437(2) .
C16A H16A 0.9600 .
C16A H16B 0.9600 .
C16A H16C 0.9600 .
C17A O4A 1.4276(18) .
C17A H17A 0.9600 .
C17A H17B 0.9600 .
C17A H17C 0.9600 .

loop_
_geom_torsion_atom_site_label_1
_geom_torsion_atom_site_label_2
_geom_torsion_atom_site_label_3
_geom_torsion_atom_site_label_4
_geom_torsion
_geom_torsion_site_symmetry_1
_geom_torsion_site_symmetry_4
C6A C1A C2A C3A 2.1(2) . .
C7A C1A C2A C3A -176.17(12) . .
C1A C2A C3A O3A 177.49(13) . .
C1A C2A C3A C4A -2.2(2) . .
O3A C3A C4A O4A 2.14(19) . .
C2A C3A C4A O4A -178.16(12) . .
O3A C3A C4A C5A -178.92(12) . .
C2A C3A C4A C5A 0.8(2) . .
O4A C4A C5A C6A 179.53(13) . .
C3A C4A C5A C6A 0.7(2) . .
C4A C5A C6A C1A -0.8(2) . .
C2A C1A C6A C5A -0.6(2) . .
C7A C1A C6A C5A 177.71(13) . .
C6A C1A C7A N1A 178.16(12) . .
C2A C1A C7A N1A -3.63(18) . .
C6A C1A C7A C15 -56.88(16) . 3_765
C2A C1A C7A C15 121.33(13) . 3_765
C14A C9A C10A C11A 0.0(2) . .
N1A C9A C10A C11A -178.35(13) . .
C14A C9A C10A C15 -179.04(12) . .
N1A C9A C10A C15 2.59(18) . .
C15 C15 C10A C11A 129.26(16) 3_765 .
C7A C15 C10A C11A 3.6(2) 3_765 .
C15 C15 C10A C9A -51.79(18) 3_765 .
C7A C15 C10A C9A -177.47(11) 3_765 .
C9A C10A C11A C12A -0.1(2) . .
C15 C10A C11A C12A 178.85(14) . .
C10A C11A C12A C13A -0.3(3) . .
C11A C12A C13A C14A 0.7(3) . .
C12A C13A C14A C9A -0.8(2) . .
C10A C9A C14A C13A 0.4(2) . .
N1A C9A C14A C13A 178.69(13) . .
O15A C15A N1A C9A 171.27(14) . .
O16A C15A N1A C9A -9.40(18) . .
O15A C15A N1A C7A 12.9(2) . .
O16A C15A N1A C7A -167.80(11) . .
C14A C9A N1A C15A 71.96(18) . .
C10A C9A N1A C15A -109.68(15) . .
C14A C9A N1A C7A -129.46(13) . .
C10A C9A N1A C7A 48.90(16) . .
C1A C7A N1A C15A -119.76(13) . .
C15 C7A N1A C15A 115.35(13) 3_765 .
C1A C7A N1A C9A 80.72(14) . .
C15 C7A N1A C9A -44.16(14) 3_765 .
C2A C3A O3A C22 -8.9(2) . .
C4A C3A O3A C22 170.75(14) . .
C5A C4A O4A C17A 10.6(2) . .
C3A C4A O4A C17A -170.56(13) . .
O15A C15A O16A C16A -2.4(2) . .
N1A C15A O16A C16A 178.28(16) . .
